data_7012882
loop_
_publ_author_name
'Pierre Thu\'ery'
'Bernardo Masci'

_publ_section_title
;
 Synthesis and crystal structure of 1:2 mixed uranyl/alkali metal ions
 (Li+, Na+, K+, Cs+) complexes of
 p-tert-butyltetrahomodioxacalix[4]arene
;
_journal_issue 12
_journal_name_full 'Dalton Trans.'
_journal_page_first 2411
_journal_page_last 2417
_journal_paper_doi 10.1039/b302233a
_journal_year 2003
_chemical_formula_sum 'C50 H71.5 Cl1.5 Cs2 O12 U'
_chemical_formula_weight 1421.60
_space_group_IT_number 15
_symmetry_cell_setting monoclinic
_symmetry_space_group_name_Hall '-C 2yc'
_symmetry_space_group_name_H-M 'C 1 2/c 1'
_atom_sites_solution_hydrogens geom
_atom_sites_solution_primary direct
_atom_sites_solution_secondary difmap
_audit_creation_method SHELXL-97
_cell_angle_alpha 90.00
_cell_angle_beta 121.606(4)
_cell_angle_gamma 90.00
_cell_formula_units_Z 8
_cell_length_a 36.118(2)
_cell_length_b 16.2137(9)
_cell_length_c 23.4909(14)
_cell_measurement_reflns_used 33693
_cell_measurement_temperature 100(2)
_cell_measurement_theta_max 25.68
_cell_measurement_theta_min 2.91
_cell_volume 11716.0(13)
_computing_cell_refinement 'DENZO-SMN (Otwinowski & Minor, 1997)'
_computing_data_collection 'Kappa-CCD software (Nonius B.V., 1998)'
_computing_data_reduction 'DENZO-SMN (Otwinowski & Minor, 1997)'
_computing_molecular_graphics 'SHELXTL (Sheldrick, 1999)'
_computing_publication_material 'SHELXTL (Sheldrick, 1999)'
_computing_structure_refinement 'SHELXL-97 (Sheldrick, 1997)'
_computing_structure_solution 'SHELXS-97 (Sheldrick, 1997)'
_diffrn_ambient_temperature 100(2)
_diffrn_measured_fraction_theta_full 0.982
_diffrn_measured_fraction_theta_max 0.982
_diffrn_measurement_device_type 'Nonius Kappa-CCD'
_diffrn_measurement_method '\f scans'
_diffrn_radiation_monochromator graphite
_diffrn_radiation_source 'fine-focus sealed tube'
_diffrn_radiation_type MoK\a
_diffrn_radiation_wavelength 0.71073
_diffrn_reflns_av_R_equivalents 0.1125
_diffrn_reflns_av_sigmaI/netI 0.1144
_diffrn_reflns_limit_h_max 44
_diffrn_reflns_limit_h_min -44
_diffrn_reflns_limit_k_max 19
_diffrn_reflns_limit_k_min -18
_diffrn_reflns_limit_l_max 28
_diffrn_reflns_limit_l_min -28
_diffrn_reflns_number 33693
_diffrn_reflns_theta_full 25.68
_diffrn_reflns_theta_max 25.68
_diffrn_reflns_theta_min 2.91
_diffrn_standards_decay_% 0
_diffrn_standards_interval_time 0
_exptl_absorpt_coefficient_mu 4.117
_exptl_absorpt_correction_T_max 0.814
_exptl_absorpt_correction_T_min 0.188
_exptl_absorpt_correction_type refdelf
_exptl_absorpt_process_details 'program DELABS from PLATON (Spek, 2000)'
_exptl_crystal_colour 'translucent light orange'
_exptl_crystal_density_diffrn 1.612
_exptl_crystal_density_meas ?
_exptl_crystal_description needle
_exptl_crystal_F_000 5560
_exptl_crystal_size_max 0.45
_exptl_crystal_size_mid 0.10
_exptl_crystal_size_min 0.05
_refine_diff_density_max 1.933
_refine_diff_density_min -1.177
_refine_diff_density_rms 0.198
_refine_ls_extinction_method none
_refine_ls_goodness_of_fit_ref 1.018
_refine_ls_hydrogen_treatment constr
_refine_ls_matrix_type full
_refine_ls_number_parameters 634
_refine_ls_number_reflns 10927
_refine_ls_number_restraints 44
_refine_ls_restrained_S_all 1.018
_refine_ls_R_factor_all 0.1306
_refine_ls_R_factor_gt 0.0695
_refine_ls_shift/su_max 0.001
_refine_ls_shift/su_mean 0.000
_refine_ls_structure_factor_coef Fsqd
_refine_ls_weighting_details 'calc w=1/[\s^2^(Fo^2^)+(0.0580P)^2^+113.7934P] where P=(Fo^2^+2Fc^2^)/3'
_refine_ls_weighting_scheme calc
_refine_ls_wR_factor_gt 0.1443
_refine_ls_wR_factor_ref 0.1710
_reflns_number_gt 6583
_reflns_number_total 10927
_reflns_threshold_expression >2sigma(I)
_cod_data_source_file b302233a.txt
_cod_data_source_block 4
_cod_original_cell_volume 11716.1(12)
_cod_original_sg_symbol_H-M 'C 2/c'
_cod_original_formula_sum 'C50 H71.50 Cl1.50 Cs2 O12 U'
_cod_database_code 7012882

loop_
_symmetry_equiv_pos_as_xyz
'x, y, z'
'-x, y, -z+1/2'
'x+1/2, y+1/2, z'
'-x+1/2, y+1/2, -z+1/2'
'-x, -y, -z'
'x, -y, z-1/2'
'-x+1/2, -y+1/2, -z'
'x+1/2, -y+1/2, z-1/2'

loop_
_atom_site_label
_atom_site_type_symbol
_atom_site_fract_x
_atom_site_fract_y
_atom_site_fract_z
_atom_site_U_iso_or_equiv
_atom_site_adp_type
_atom_site_occupancy
_atom_site_symmetry_multiplicity
_atom_site_calc_flag
_atom_site_refinement_flags
_atom_site_disorder_assembly
_atom_site_disorder_group
U U 0.260969(16) 1.04543(3) 0.26055(2) 0.04723(15) Uani 1 1 d . . .
Cs1 Cs 0.30266(3) 0.77498(5) 0.30826(4) 0.0612(2) Uani 1 1 d . . .
Cs2 Cs 0.17030(3) 0.81249(5) 0.14503(4) 0.0623(2) Uani 1 1 d . . .
O1 O 0.3299(3) 1.0299(5) 0.2798(4) 0.0484(19) Uani 1 1 d . . .
O2 O 0.2969(3) 1.0268(5) 0.3740(4) 0.0481(19) Uani 1 1 d . . .
O3 O 0.2154(3) 0.9459(5) 0.3536(4) 0.053(2) Uani 1 1 d . . .
O4 O 0.1943(3) 1.0705(5) 0.2431(3) 0.0476(19) Uani 1 1 d . . .
O5 O 0.2262(3) 1.0726(5) 0.1486(4) 0.0491(19) Uani 1 1 d . . .
O6 O 0.2890(3) 0.9491(5) 0.1440(3) 0.052(2) Uani 1 1 d . . .
O7 O 0.2721(3) 1.1540(5) 0.2782(4) 0.054(2) Uani 1 1 d . . .
O8 O 0.2493(3) 0.9372(5) 0.2440(4) 0.054(2) Uani 1 1 d . . .
C1 C 0.3586(4) 0.9292(8) 0.2403(6) 0.050(3) Uani 1 1 d . . .
C2 C 0.3556(4) 0.9657(8) 0.2927(6) 0.054(3) Uani 1 1 d . . .
C3 C 0.3836(4) 0.9338(8) 0.3593(5) 0.051(3) Uani 1 1 d . . .
C4 C 0.4100(4) 0.8668(8) 0.3690(6) 0.054(3) Uani 1 1 d . . .
H4 H 0.4277 0.8468 0.4122 0.065 Uiso 1 1 calc R . .
C5 C 0.4117(4) 0.8273(8) 0.3171(6) 0.055(3) Uani 1 1 d . . .
C6 C 0.3849(4) 0.8630(9) 0.2520(6) 0.059(3) Uani 1 1 d . . .
H6 H 0.3856 0.8401 0.2162 0.071 Uiso 1 1 calc R . .
C7 C 0.4394(4) 0.7509(8) 0.3281(6) 0.057(3) Uani 1 1 d . . .
C8 C 0.4675(5) 0.7269(10) 0.4024(6) 0.082(5) Uani 1 1 d . . .
H8A H 0.4861 0.7723 0.4273 0.123 Uiso 1 1 calc R . .
H8B H 0.4849 0.6798 0.4071 0.123 Uiso 1 1 calc R . .
H8C H 0.4490 0.7139 0.4192 0.123 Uiso 1 1 calc R . .
C9 C 0.4694(4) 0.7666(9) 0.3005(7) 0.064(4) Uani 1 1 d . . .
H9A H 0.4520 0.7809 0.2540 0.097 Uiso 1 1 calc R . .
H9B H 0.4858 0.7177 0.3056 0.097 Uiso 1 1 calc R . .
H9C H 0.4889 0.8111 0.3247 0.097 Uiso 1 1 calc R . .
C10 C 0.4087(5) 0.6778(9) 0.2903(7) 0.071(4) Uani 1 1 d . . .
H10A H 0.3898 0.6686 0.3070 0.107 Uiso 1 1 calc R . .
H10B H 0.4257 0.6292 0.2970 0.107 Uiso 1 1 calc R . .
H10C H 0.3916 0.6903 0.2435 0.107 Uiso 1 1 calc R . .
C11 C 0.3840(4) 0.9765(8) 0.4176(6) 0.057(3) Uani 1 1 d . . .
H11A H 0.4136 0.9780 0.4556 0.068 Uiso 1 1 calc R . .
H11B H 0.3742 1.0329 0.4051 0.068 Uiso 1 1 calc R . .
C12 C 0.3551(4) 0.9330(8) 0.4377(6) 0.052(3) Uani 1 1 d . . .
C13 C 0.3133(4) 0.9613(8) 0.4149(5) 0.049(3) Uani 1 1 d . . .
C14 C 0.2896(4) 0.9235(7) 0.4408(5) 0.048(3) Uani 1 1 d . . .
C15 C 0.3069(4) 0.8565(8) 0.4841(6) 0.053(3) Uani 1 1 d . . .
H15 H 0.2906 0.8319 0.4996 0.063 Uiso 1 1 calc R . .
C16 C 0.3488(4) 0.8248(8) 0.5051(6) 0.054(3) Uani 1 1 d . . .
C17 C 0.3710(4) 0.8649(7) 0.4807(5) 0.047(3) Uani 1 1 d . . .
H17 H 0.3986 0.8454 0.4935 0.056 Uiso 1 1 calc R . .
C18 C 0.3672(5) 0.7558(8) 0.5565(6) 0.059(3) Uani 1 1 d . . .
C19 C 0.3809(5) 0.7926(9) 0.6251(7) 0.077(4) Uani 1 1 d . . .
H19A H 0.4008 0.8372 0.6349 0.115 Uiso 1 1 calc R . .
H19B H 0.3947 0.7507 0.6587 0.115 Uiso 1 1 calc R . .
H19C H 0.3556 0.8128 0.6244 0.115 Uiso 1 1 calc R . .
C20 C 0.3331(5) 0.6878(8) 0.5380(7) 0.064(4) Uani 1 1 d . . .
H20A H 0.3108 0.7074 0.5452 0.095 Uiso 1 1 calc R . .
H20B H 0.3468 0.6401 0.5654 0.095 Uiso 1 1 calc R . .
H20C H 0.3204 0.6733 0.4918 0.095 Uiso 1 1 calc R . .
C21 C 0.4060(5) 0.7153(9) 0.5592(7) 0.076(4) Uani 1 1 d . . .
H21A H 0.3979 0.6971 0.5152 0.114 Uiso 1 1 calc R . .
H21B H 0.4153 0.6688 0.5888 0.114 Uiso 1 1 calc R . .
H21C H 0.4293 0.7543 0.5752 0.114 Uiso 1 1 calc R . .
C22 C 0.2467(4) 0.9601(8) 0.4228(5) 0.051(3) Uani 1 1 d . . .
H22A H 0.2367 0.9355 0.4500 0.061 Uiso 1 1 calc R . .
H22B H 0.2500 1.0190 0.4316 0.061 Uiso 1 1 calc R . .
C23 C 0.1767(4) 0.9913(8) 0.3334(5) 0.049(3) Uani 1 1 d . . .
H23A H 0.1837 1.0489 0.3453 0.059 Uiso 1 1 calc R . .
H23B H 0.1625 0.9701 0.3558 0.059 Uiso 1 1 calc R . .
C24 C 0.1469(4) 0.9832(8) 0.2590(5) 0.052(3) Uani 1 1 d . . .
C25 C 0.1570(4) 1.0258(8) 0.2173(6) 0.053(3) Uani 1 1 d . . .
C26 C 0.1269(4) 1.0246(7) 0.1471(5) 0.048(3) Uani 1 1 d . . .
C27 C 0.0890(4) 0.9796(7) 0.1229(5) 0.049(3) Uani 1 1 d . . .
H27 H 0.0696 0.9786 0.0769 0.059 Uiso 1 1 calc R . .
C28 C 0.0778(4) 0.9356(8) 0.1626(6) 0.057(3) Uani 1 1 d . . .
C29 C 0.1085(4) 0.9378(7) 0.2321(5) 0.046(3) Uani 1 1 d . . .
H29 H 0.1030 0.9081 0.2607 0.055 Uiso 1 1 calc R . .
C30 C 0.0349(4) 0.8900(8) 0.1332(5) 0.049(3) Uani 1 1 d . . .
C31 C 0.0294(5) 0.8459(10) 0.1864(7) 0.084(5) Uani 1 1 d . . .
H31A H 0.0512 0.8039 0.2078 0.126 Uiso 1 1 calc R . .
H31B H 0.0011 0.8212 0.1655 0.126 Uiso 1 1 calc R . .
H31C H 0.0325 0.8852 0.2193 0.126 Uiso 1 1 calc R . .
C32 C 0.0301(5) 0.8279(9) 0.0808(7) 0.078(4) Uani 1 1 d . . .
H32A H 0.0274 0.8568 0.0432 0.117 Uiso 1 1 calc R . .
H32B H 0.0046 0.7949 0.0664 0.117 Uiso 1 1 calc R . .
H32C H 0.0552 0.7928 0.0999 0.117 Uiso 1 1 calc R . .
C33 C -0.0021(4) 0.9564(9) 0.0978(8) 0.078(4) Uani 1 1 d . . .
H33A H 0.0035 1.0010 0.1282 0.117 Uiso 1 1 calc R . .
H33B H -0.0296 0.9317 0.0846 0.117 Uiso 1 1 calc R . .
H33C H -0.0027 0.9771 0.0590 0.117 Uiso 1 1 calc R . .
C34 C 0.1343(4) 1.0735(8) 0.0998(6) 0.054(3) Uani 1 1 d . . .
H34A H 0.1532 1.1197 0.1237 0.065 Uiso 1 1 calc R . .
H34B H 0.1067 1.0956 0.0646 0.065 Uiso 1 1 calc R . .
C35 C 0.1547(4) 1.0233(7) 0.0679(6) 0.048(3) Uani 1 1 d . . .
C36 C 0.1998(4) 1.0270(7) 0.0950(5) 0.046(3) Uani 1 1 d . . .
C37 C 0.2159(4) 0.9843(7) 0.0607(5) 0.045(3) Uani 1 1 d . . .
C38 C 0.1885(4) 0.9353(7) 0.0051(5) 0.049(3) Uani 1 1 d . . .
H38 H 0.2003 0.9069 -0.0162 0.059 Uiso 1 1 calc R . .
C39 C 0.1443(4) 0.9276(7) -0.0194(6) 0.048(3) Uani 1 1 d . . .
C40 C 0.1284(4) 0.9763(7) 0.0125(6) 0.052(3) Uani 1 1 d . . .
H40 H 0.0986 0.9767 -0.0048 0.062 Uiso 1 1 calc R . .
C41 C 0.1138(4) 0.8714(8) -0.0782(6) 0.055(3) Uani 1 1 d . . .
C42 C 0.1384(4) 0.8136(8) -0.0969(7) 0.060(3) Uani 1 1 d . . .
H42A H 0.1183 0.7776 -0.1320 0.090 Uiso 1 1 calc R . .
H42B H 0.1584 0.7814 -0.0586 0.090 Uiso 1 1 calc R . .
H42C H 0.1543 0.8449 -0.1118 0.090 Uiso 1 1 calc R . .
C43 C 0.0828(4) 0.9252(8) -0.1391(6) 0.059(3) Uani 1 1 d . . .
H43A H 0.0994 0.9560 -0.1532 0.089 Uiso 1 1 calc R . .
H43B H 0.0675 0.9626 -0.1270 0.089 Uiso 1 1 calc R . .
H43C H 0.0624 0.8905 -0.1751 0.089 Uiso 1 1 calc R . .
C44 C 0.0858(4) 0.8205(9) -0.0597(6) 0.059(3) Uani 1 1 d . . .
H44A H 0.0696 0.7801 -0.0939 0.089 Uiso 1 1 calc R . .
H44B H 0.0660 0.8563 -0.0559 0.089 Uiso 1 1 calc R . .
H44C H 0.1042 0.7931 -0.0178 0.089 Uiso 1 1 calc R . .
C45 C 0.2624(4) 0.9948(8) 0.0826(6) 0.054(3) Uani 1 1 d . . .
H45A H 0.2673 0.9746 0.0482 0.064 Uiso 1 1 calc R . .
H45B H 0.2701 1.0528 0.0899 0.064 Uiso 1 1 calc R . .
C46 C 0.3343(4) 0.9659(8) 0.1731(6) 0.053(3) Uani 1 1 d . . .
H46A H 0.3392 1.0250 0.1760 0.064 Uiso 1 1 calc R . .
H46B H 0.3444 0.9427 0.1454 0.064 Uiso 1 1 calc R . .
O9 O 0.2596(3) 0.7993(5) 0.1589(4) 0.061(2) Uani 1 1 d . . .
C47 C 0.2682(6) 0.7417(10) 0.1217(9) 0.086(5) Uani 1 1 d . . .
H47A H 0.2991 0.7427 0.1365 0.129 Uiso 1 1 d . . .
H47B H 0.2515 0.7527 0.0753 0.129 Uiso 1 1 d . . .
H47C H 0.2619 0.6858 0.1299 0.129 Uiso 1 1 d . . .
O10 O 0.2173(3) 0.7999(5) 0.2982(4) 0.059(2) Uani 1 1 d . . .
C48 C 0.2056(6) 0.7426(10) 0.3313(8) 0.082(4) Uani 1 1 d U . .
H48A H 0.2235 0.7491 0.3787 0.123 Uiso 1 1 d . . .
H48B H 0.1752 0.7521 0.3185 0.123 Uiso 1 1 d . . .
H48C H 0.2076 0.6875 0.3189 0.123 Uiso 1 1 d . . .
O11 O 0.1595(4) 0.6589(6) 0.0446(5) 0.086(3) Uani 1 1 d . . .
C49 C 0.1430(7) 0.6177(13) -0.0178(10) 0.125(7) Uani 1 1 d U . .
H49A H 0.1552 0.5633 -0.0100 0.187 Uiso 1 1 calc R . .
H49B H 0.1509 0.6482 -0.0450 0.187 Uiso 1 1 calc R . .
H49C H 0.1119 0.6139 -0.0403 0.187 Uiso 1 1 calc R . .
O12 O 0.1194(4) 0.6686(7) 0.1682(6) 0.096(3) Uani 1 1 d D . .
C50 C 0.0967(14) 0.648(3) 0.200(2) 0.058(13) Uani 0.50 1 d PDU . .
H50A H 0.0875 0.5923 0.1898 0.087 Uiso 0.50 1 d P . .
H50B H 0.1152 0.6562 0.2466 0.087 Uiso 0.50 1 d P . .
H50C H 0.0718 0.6840 0.1824 0.087 Uiso 0.50 1 d P . .
Cl1 Cl 0.0467(5) 0.5955(9) 0.2154(7) 0.075(4) Uani 0.50 1 d PU . .
Cl2 Cl 0.0150(4) 0.5858(9) 0.0739(6) 0.060(3) Uani 0.50 1 d PU . .
Cl3 Cl -0.0277(5) 0.4955(11) 0.1258(8) 0.085(4) Uani 0.50 1 d PDU . .
C51 C 0.0232(9) 0.531(3) 0.142(2) 0.061(13) Uani 0.50 1 d PDU . .
H51A H 0.0423 0.4843 0.1498 0.073 Uiso 0.50 1 calc PR . .

loop_
_atom_site_aniso_label
_atom_site_aniso_U_11
_atom_site_aniso_U_22
_atom_site_aniso_U_33
_atom_site_aniso_U_23
_atom_site_aniso_U_13
_atom_site_aniso_U_12
U 0.0522(3) 0.0509(3) 0.0440(2) 0.0020(2) 0.0289(2) 0.0017(2)
Cs1 0.0581(5) 0.0544(5) 0.0638(5) 0.0034(4) 0.0269(4) 0.0007(4)
Cs2 0.0611(5) 0.0654(5) 0.0564(5) 0.0026(4) 0.0280(4) 0.0066(4)
O1 0.057(5) 0.052(5) 0.046(4) 0.009(4) 0.034(4) 0.007(4)
O2 0.047(5) 0.053(5) 0.047(4) 0.003(4) 0.026(4) 0.004(4)
O3 0.052(5) 0.063(5) 0.047(4) 0.000(4) 0.027(4) 0.007(4)
O4 0.053(5) 0.054(5) 0.039(4) 0.001(3) 0.027(4) 0.006(4)
O5 0.051(5) 0.056(5) 0.044(4) -0.003(4) 0.028(4) -0.008(4)
O6 0.044(5) 0.071(6) 0.040(4) 0.013(4) 0.020(4) 0.004(4)
O7 0.054(5) 0.063(5) 0.049(5) -0.009(4) 0.029(4) 0.000(4)
O8 0.057(5) 0.062(6) 0.044(4) -0.007(4) 0.027(4) 0.005(4)
C1 0.040(7) 0.059(8) 0.048(7) 0.008(6) 0.021(6) 0.005(6)
C2 0.053(8) 0.053(8) 0.051(7) 0.007(6) 0.025(6) 0.004(6)
C3 0.043(7) 0.066(9) 0.046(6) 0.005(6) 0.025(6) 0.005(6)
C4 0.044(7) 0.065(8) 0.049(7) 0.010(6) 0.021(6) 0.006(6)
C5 0.062(8) 0.062(8) 0.050(7) 0.002(6) 0.034(7) 0.002(7)
C6 0.044(7) 0.089(10) 0.048(7) 0.008(7) 0.026(6) 0.008(7)
C7 0.055(8) 0.068(9) 0.052(7) 0.011(6) 0.030(7) 0.019(7)
C8 0.081(11) 0.108(13) 0.047(8) 0.013(8) 0.027(8) 0.033(10)
C9 0.062(9) 0.071(9) 0.069(9) 0.003(7) 0.040(7) 0.012(7)
C10 0.064(9) 0.071(10) 0.077(10) 0.016(8) 0.036(8) 0.005(8)
C11 0.049(7) 0.071(9) 0.049(7) 0.004(6) 0.025(6) 0.004(6)
C12 0.054(8) 0.065(8) 0.044(6) -0.005(6) 0.029(6) 0.000(6)
C13 0.058(8) 0.062(8) 0.036(6) -0.003(6) 0.030(6) -0.001(7)
C14 0.054(7) 0.051(7) 0.041(6) 0.000(5) 0.026(6) 0.009(6)
C15 0.064(9) 0.051(7) 0.046(7) 0.000(6) 0.030(6) -0.008(6)
C16 0.047(7) 0.072(9) 0.046(7) -0.001(6) 0.025(6) 0.008(7)
C17 0.038(6) 0.056(7) 0.046(6) 0.005(6) 0.022(5) 0.012(6)
C18 0.069(9) 0.064(9) 0.044(7) 0.002(6) 0.030(7) 0.016(7)
C19 0.101(12) 0.082(11) 0.063(9) 0.016(7) 0.053(9) 0.021(9)
C20 0.084(10) 0.044(7) 0.075(9) 0.008(7) 0.051(8) 0.006(7)
C21 0.088(11) 0.074(10) 0.079(10) 0.031(8) 0.052(9) 0.031(9)
C22 0.053(7) 0.059(8) 0.050(7) 0.000(6) 0.033(6) 0.000(6)
C23 0.043(7) 0.061(8) 0.049(7) -0.003(6) 0.027(6) 0.003(6)
C24 0.043(7) 0.069(9) 0.040(6) 0.001(6) 0.020(6) 0.005(6)
C25 0.034(6) 0.075(9) 0.052(7) 0.000(6) 0.023(6) -0.002(6)
C26 0.041(7) 0.061(8) 0.043(6) 0.005(5) 0.024(5) 0.002(6)
C27 0.045(7) 0.067(8) 0.031(5) -0.008(5) 0.018(5) 0.006(6)
C28 0.049(7) 0.070(9) 0.050(7) -0.002(6) 0.025(6) 0.008(6)
C29 0.043(7) 0.049(7) 0.046(6) 0.007(5) 0.022(5) 0.006(6)
C30 0.038(7) 0.058(8) 0.046(6) -0.006(6) 0.018(6) -0.007(6)
C31 0.081(11) 0.091(12) 0.067(9) 0.010(8) 0.030(8) -0.021(9)
C32 0.071(10) 0.076(10) 0.070(9) -0.010(8) 0.026(8) -0.017(8)
C33 0.052(8) 0.073(10) 0.109(12) 0.003(9) 0.042(8) 0.001(8)
C34 0.064(8) 0.062(8) 0.048(7) -0.006(6) 0.036(6) -0.012(6)
C35 0.057(8) 0.046(7) 0.044(6) 0.006(5) 0.028(6) 0.009(6)
C36 0.051(7) 0.049(7) 0.037(6) 0.004(5) 0.022(6) -0.005(6)
C37 0.058(8) 0.044(6) 0.040(6) 0.008(5) 0.032(6) -0.001(6)
C38 0.071(9) 0.040(7) 0.044(6) 0.005(5) 0.036(6) 0.010(6)
C39 0.053(8) 0.053(7) 0.048(6) 0.003(5) 0.033(6) 0.003(6)
C40 0.049(7) 0.055(8) 0.059(7) -0.001(6) 0.034(6) 0.001(6)
C41 0.051(8) 0.067(8) 0.041(6) -0.001(6) 0.020(6) 0.007(7)
C42 0.061(8) 0.062(8) 0.067(8) -0.013(7) 0.039(7) -0.002(7)
C43 0.058(8) 0.066(9) 0.056(7) -0.005(6) 0.032(7) 0.001(7)
C44 0.052(8) 0.073(9) 0.057(7) -0.010(7) 0.031(7) -0.009(7)
C45 0.053(8) 0.059(8) 0.049(7) 0.003(6) 0.027(6) 0.001(6)
C46 0.059(8) 0.055(8) 0.055(7) 0.011(6) 0.036(6) 0.011(6)
O9 0.075(6) 0.050(5) 0.072(6) 0.003(4) 0.049(5) 0.011(4)
C47 0.110(14) 0.078(11) 0.103(12) -0.004(9) 0.079(12) -0.002(10)
O10 0.079(7) 0.054(5) 0.067(5) 0.002(4) 0.053(5) -0.002(4)
C48 0.093(8) 0.084(8) 0.085(8) -0.004(6) 0.057(7) -0.003(7)
O11 0.096(8) 0.078(7) 0.062(6) -0.010(5) 0.026(6) -0.004(6)
C49 0.140(11) 0.118(11) 0.108(10) 0.011(8) 0.060(8) -0.006(8)
O12 0.080(8) 0.092(8) 0.110(9) 0.005(7) 0.047(7) 0.014(6)
C50 0.057(15) 0.061(16) 0.057(15) 0.002(9) 0.031(11) 0.012(9)
Cl1 0.084(8) 0.069(7) 0.073(7) -0.023(6) 0.042(6) 0.002(6)
Cl2 0.053(6) 0.067(7) 0.054(6) 0.008(5) 0.024(5) 0.010(5)
Cl3 0.068(7) 0.088(8) 0.095(8) 0.021(7) 0.039(6) 0.005(6)
C51 0.062(16) 0.061(16) 0.061(15) -0.002(9) 0.033(11) 0.002(9)

loop_
_atom_type_symbol
_atom_type_description
_atom_type_scat_dispersion_real
_atom_type_scat_dispersion_imag
_atom_type_scat_source
C C 0.0033 0.0016 'International Tables Vol C Tables 4.2.6.8 and 6.1.1.4'
H H 0.0000 0.0000 'International Tables Vol C Tables 4.2.6.8 and 6.1.1.4'
O O 0.0106 0.0060 'International Tables Vol C Tables 4.2.6.8 and 6.1.1.4'
Cs Cs -0.3680 2.1192 'International Tables Vol C Tables 4.2.6.8 and 6.1.1.4'
U U -9.6767 9.6646 'International Tables Vol C Tables 4.2.6.8 and 6.1.1.4'
Cl Cl 0.1484 0.1585 'International Tables Vol C Tables 4.2.6.8 and 6.1.1.4'

loop_
_geom_angle_atom_site_label_1
_geom_angle_atom_site_label_2
_geom_angle_atom_site_label_3
_geom_angle
_geom_angle_site_symmetry_1
_geom_angle_site_symmetry_3
_geom_angle_publ_flag
O8 U O7 178.8(3) . . ?
O8 U O4 91.7(3) . . ?
O7 U O4 87.3(3) . . ?
O8 U O5 90.8(3) . . ?
O7 U O5 89.9(3) . . ?
O4 U O5 82.3(3) . . ?
O8 U O2 92.8(3) . . ?
O7 U O2 86.5(3) . . ?
O4 U O2 97.7(3) . . ?
O5 U O2 176.4(3) . . ?
O8 U O1 92.4(3) . . ?
O7 U O1 88.5(3) . . ?
O4 U O1 175.8(3) . . ?
O5 U O1 97.6(3) . . ?
O2 U O1 82.1(3) . . ?
O10 Cs1 O9 90.5(2) . . ?
O10 Cs1 O7 61.6(2) . 4_545 ?
O9 Cs1 O7 65.1(2) . 4_545 ?
O10 Cs1 O8 60.1(2) . . ?
O9 Cs1 O8 61.3(2) . . ?
O7 Cs1 O8 96.4(2) 4_545 . ?
O10 Cs1 O4 108.2(2) . 4_545 ?
O9 Cs1 O4 79.43(19) . 4_545 ?
O7 Cs1 O4 49.8(2) 4_545 4_545 ?
O8 Cs1 O4 137.67(18) . 4_545 ?
O10 Cs1 O5 73.6(2) . 4_545 ?
O9 Cs1 O5 112.4(2) . 4_545 ?
O7 Cs1 O5 49.37(18) 4_545 4_545 ?
O8 Cs1 O5 132.64(19) . 4_545 ?
O4 Cs1 O5 48.33(15) 4_545 4_545 ?
O9 Cs2 O10 88.1(2) . . ?
O9 Cs2 O12 126.7(2) . . ?
O10 Cs2 O12 76.5(3) . . ?
O9 Cs2 O7 63.2(2) . 4_545 ?
O10 Cs2 O7 59.4(2) . 4_545 ?
O12 Cs2 O7 65.1(2) . 4_545 ?
O9 Cs2 O8 59.4(2) . . ?
O10 Cs2 O8 57.9(2) . . ?
O12 Cs2 O8 134.3(3) . . ?
O7 Cs2 O8 91.6(2) 4_545 . ?
O9 Cs2 O11 75.5(3) . . ?
O10 Cs2 O11 124.8(2) . . ?
O12 Cs2 O11 73.0(3) . . ?
O7 Cs2 O11 66.2(2) 4_545 . ?
O8 Cs2 O11 134.9(2) . . ?
C23 O3 C22 110.4(8) . . ?
C46 O6 C45 112.0(8) . . ?
U O7 Cs1 117.1(4) . 4 ?
U O7 Cs2 155.9(4) . 4 ?
Cs1 O7 Cs2 87.0(2) 4 4 ?
U O8 Cs1 134.3(4) . . ?
U O8 Cs2 140.8(4) . . ?
Cs1 O8 Cs2 84.9(2) . . ?
C6 C1 C2 121.1(11) . . ?
C6 C1 C46 119.5(11) . . ?
C2 C1 C46 119.3(11) . . ?
O1 C2 C1 119.6(10) . . ?
O1 C2 C3 122.8(10) . . ?
C1 C2 C3 117.4(11) . . ?
C4 C3 C2 119.5(11) . . ?
C4 C3 C11 121.7(11) . . ?
C2 C3 C11 118.8(11) . . ?
C3 C4 C5 123.6(11) . . ?
C4 C5 C6 115.4(12) . . ?
C4 C5 C7 123.0(11) . . ?
C6 C5 C7 121.5(10) . . ?
C1 C6 C5 122.7(11) . . ?
C5 C7 C8 112.4(10) . . ?
C5 C7 C10 108.5(11) . . ?
C8 C7 C10 107.8(12) . . ?
C5 C7 C9 109.6(10) . . ?
C8 C7 C9 109.0(11) . . ?
C10 C7 C9 109.5(11) . . ?
C12 C11 C3 112.5(10) . . ?
C13 C12 C17 119.4(11) . . ?
C13 C12 C11 120.7(11) . . ?
C17 C12 C11 119.9(11) . . ?
O2 C13 C12 121.3(10) . . ?
O2 C13 C14 120.5(11) . . ?
C12 C13 C14 118.0(11) . . ?
C15 C14 C13 120.6(11) . . ?
C15 C14 C22 121.1(11) . . ?
C13 C14 C22 118.2(10) . . ?
C14 C15 C16 121.6(11) . . ?
C17 C16 C15 115.8(11) . . ?
C17 C16 C18 125.0(11) . . ?
C15 C16 C18 119.0(11) . . ?
C16 C17 C12 124.5(11) . . ?
C16 C18 C21 111.1(10) . . ?
C16 C18 C19 108.3(11) . . ?
C21 C18 C19 110.0(12) . . ?
C16 C18 C20 110.6(11) . . ?
C21 C18 C20 106.6(11) . . ?
C19 C18 C20 110.2(11) . . ?
O3 C22 C14 110.0(9) . . ?
O3 C23 C24 108.9(9) . . ?
C29 C24 C25 120.5(10) . . ?
C29 C24 C23 120.7(10) . . ?
C25 C24 C23 118.8(11) . . ?
O4 C25 C24 120.9(10) . . ?
O4 C25 C26 120.1(10) . . ?
C24 C25 C26 118.9(11) . . ?
C27 C26 C25 118.4(10) . . ?
C27 C26 C34 119.9(10) . . ?
C25 C26 C34 121.7(11) . . ?
C26 C27 C28 124.5(10) . . ?
C27 C28 C29 115.7(11) . . ?
C27 C28 C30 122.0(10) . . ?
C29 C28 C30 122.3(11) . . ?
C24 C29 C28 122.0(11) . . ?
C28 C30 C32 110.2(10) . . ?
C28 C30 C31 113.1(10) . . ?
C32 C30 C31 109.9(11) . . ?
C28 C30 C33 106.8(10) . . ?
C32 C30 C33 108.6(11) . . ?
C31 C30 C33 108.2(11) . . ?
C26 C34 C35 113.6(10) . . ?
C40 C35 C36 121.0(10) . . ?
C40 C35 C34 119.2(11) . . ?
C36 C35 C34 119.8(11) . . ?
O5 C36 C37 120.8(11) . . ?
O5 C36 C35 122.3(10) . . ?
C37 C36 C35 116.8(10) . . ?
C36 C37 C38 121.0(11) . . ?
C36 C37 C45 118.6(10) . . ?
C38 C37 C45 120.3(10) . . ?
C39 C38 C37 122.2(10) . . ?
C38 C39 C40 115.6(11) . . ?
C38 C39 C41 123.4(10) . . ?
C40 C39 C41 121.0(11) . . ?
C35 C40 C39 123.1(12) . . ?
C42 C41 C39 112.2(10) . . ?
C42 C41 C44 108.9(11) . . ?
C39 C41 C44 109.3(9) . . ?
C42 C41 C43 109.5(10) . . ?
C39 C41 C43 109.2(11) . . ?
C44 C41 C43 107.5(10) . . ?
O6 C45 C37 109.0(9) . . ?
O6 C46 C1 108.8(9) . . ?
Cl2 C51 Cl3 108(2) . . ?
Cl2 C51 Cl1 111(3) . . ?
Cl3 C51 Cl1 108(2) . . ?

loop_
_geom_bond_atom_site_label_1
_geom_bond_atom_site_label_2
_geom_bond_distance
_geom_bond_site_symmetry_2
_geom_bond_publ_flag
U O8 1.799(8) . ?
U O7 1.805(8) . ?
U O4 2.257(8) . ?
U O5 2.287(7) . ?
U O2 2.291(7) . ?
U O1 2.299(8) . ?
U Cs1 4.2252(10) 4 ?
U Cs1 4.5807(10) . ?
U Cs2 4.7998(10) . ?
U Cs2 4.9051(10) 4 ?
Cs1 O10 2.993(9) . ?
Cs1 O9 3.028(9) . ?
Cs1 O7 3.085(8) 4_545 ?
Cs1 O8 3.140(8) . ?
Cs1 O4 3.549(8) 4_545 ?
Cs1 C3 3.597(12) . ?
Cs1 C12 3.656(12) . ?
Cs1 C4 3.673(12) . ?
Cs1 O5 3.740(8) 4_545 ?
Cs1 C2 3.753(13) . ?
Cs1 C17 3.761(11) . ?
Cs1 C13 3.814(11) . ?
Cs2 O9 3.075(9) . ?
Cs2 O10 3.076(8) . ?
Cs2 O12 3.189(12) . ?
Cs2 O7 3.201(8) 4_545 ?
Cs2 O8 3.269(8) . ?
Cs2 O11 3.309(10) . ?
Cs2 C40 3.754(12) . ?
Cs2 C35 3.769(11) . ?
Cs2 C26 3.791(12) . ?
Cs2 C27 3.826(11) . ?
O1 C2 1.319(14) . ?
O2 C13 1.345(13) . ?
O3 C23 1.423(13) . ?
O3 C22 1.430(13) . ?
O4 C25 1.360(14) . ?
O4 Cs1 3.549(8) 4 ?
O5 C36 1.335(13) . ?
O5 Cs1 3.740(8) 4 ?
O6 C46 1.431(14) . ?
O6 C45 1.450(13) . ?
O7 Cs1 3.084(8) 4 ?
O7 Cs2 3.201(8) 4 ?
C1 C6 1.363(17) . ?
C1 C2 1.419(16) . ?
C1 C46 1.473(15) . ?
C2 C3 1.442(16) . ?
C3 C4 1.385(16) . ?
C3 C11 1.527(16) . ?
C4 C5 1.404(16) . ?
C5 C6 1.436(16) . ?
C5 C7 1.527(17) . ?
C7 C8 1.541(17) . ?
C7 C10 1.544(19) . ?
C7 C9 1.548(17) . ?
C11 C12 1.525(16) . ?
C12 C13 1.389(17) . ?
C12 C17 1.401(16) . ?
C13 C14 1.422(16) . ?
C14 C15 1.391(16) . ?
C14 C22 1.499(16) . ?
C15 C16 1.420(17) . ?
C16 C17 1.370(16) . ?
C16 C18 1.520(17) . ?
C18 C21 1.519(18) . ?
C18 C19 1.536(17) . ?
C18 C20 1.537(19) . ?
C23 C24 1.501(15) . ?
C24 C29 1.394(16) . ?
C24 C25 1.397(16) . ?
C25 C26 1.423(16) . ?
C26 C27 1.383(16) . ?
C26 C34 1.500(15) . ?
C27 C28 1.393(16) . ?
C28 C29 1.414(16) . ?
C28 C30 1.518(17) . ?
C30 C32 1.529(17) . ?
C30 C31 1.540(17) . ?
C30 C33 1.572(18) . ?
C34 C35 1.530(16) . ?
C35 C40 1.372(16) . ?
C35 C36 1.406(16) . ?
C36 C37 1.397(15) . ?
C37 C38 1.401(16) . ?
C37 C45 1.487(17) . ?
C38 C39 1.390(16) . ?
C39 C40 1.400(15) . ?
C39 C41 1.535(17) . ?
C41 C42 1.506(16) . ?
C41 C44 1.537(17) . ?
C41 C43 1.543(17) . ?
O9 C47 1.418(17) . ?
O10 C48 1.412(17) . ?
O11 C49 1.43(2) . ?
O12 C50 1.414(10) . ?
C50 Cl1 2.19(3) . ?
Cl1 C51 1.80(5) . ?
Cl2 C51 1.71(5) . ?
Cl3 C51 1.767(10) . ?
